data_7215593
loop_
_publ_author_name
'Kaiser, Carlos R.'
'Pais, Karla C.'
'de Souza, Marcus V. N.'
'Wardell, James L.'
'Wardell, Solange M. S. V.'
'Tiekink, Edward R. T.'

_publ_section_title
;
 Assessing the persistence of the N--H&#x22EF;N hydrogen bonding leading
 to supramolecular chains in molecules related to the anti-malarial drug,
 chloroquine
;
_journal_coden_ASTM CRECF4
_journal_issue 6
_journal_name_full CrystEngComm
_journal_page_first 1133
_journal_page_last 1140
_journal_paper_doi 10.1039/b823058g
_journal_volume 11
_journal_year 2009
_chemical_formula_moiety 'C13 H15 Cl N2'
_chemical_formula_sum 'C13 H15 Cl N2'
_chemical_formula_weight 234.72
_space_group_IT_number 61
_symmetry_cell_setting orthorhombic
_symmetry_space_group_name_Hall '-P 2ac 2ab'
_symmetry_space_group_name_H-M 'P b c a'
_atom_sites_solution_hydrogens geom
_atom_sites_solution_primary direct
_atom_sites_solution_secondary difmap
_audit_creation_method SHELXL-97
_cell_angle_alpha 90
_cell_angle_beta 90
_cell_angle_gamma 90
_cell_formula_units_Z 16
_cell_length_a 9.3167(3)
_cell_length_b 20.4346(11)
_cell_length_c 25.3335(15)
_cell_measurement_reflns_used 5750
_cell_measurement_temperature 120(2)
_cell_measurement_theta_max 27.5
_cell_measurement_theta_min 2.9
_cell_volume 4823.1(4)
_computing_cell_refinement 'DENZO (Otwinowski & Minor, 1997) & COLLECT (Hooft, R.W.W., 1998)'
_computing_data_collection 'COLLECT (Hooft, R.W.W., 1998)'
_computing_data_reduction 'DENZO (Otwinowski & Minor, 1997) & COLLECT (Hooft, R.W.W., 1998)'
_computing_molecular_graphics 'ORTEPII (Johnson, 1976) and DIAMOND (Crystal Impact, 2006'
_computing_publication_material SHELXL97
_computing_structure_refinement 'SHELXL97 (Sheldrick, 1997)'
_computing_structure_solution 'SHELXS97 (Sheldrick, 1997)'
_diffrn_ambient_temperature 120(2)
_diffrn_detector_area_resol_mean 9.091
_diffrn_measured_fraction_theta_full 0.986
_diffrn_measured_fraction_theta_max 0.986
_diffrn_measurement_device_type 'Bruker-Nonius 95mm CCD camera on \k-goniostat'
_diffrn_measurement_method '\f & \w scans'
_diffrn_radiation_monochromator graphite
_diffrn_radiation_source 'Bruker-Nonius FR591 rotating anode'
_diffrn_radiation_type MoK\a
_diffrn_radiation_wavelength 0.71070
_diffrn_reflns_av_R_equivalents 0.097
_diffrn_reflns_av_sigmaI/netI 0.082
_diffrn_reflns_limit_h_max 11
_diffrn_reflns_limit_h_min -12
_diffrn_reflns_limit_k_max 26
_diffrn_reflns_limit_k_min -26
_diffrn_reflns_limit_l_max 29
_diffrn_reflns_limit_l_min -32
_diffrn_reflns_number 31816
_diffrn_reflns_theta_full 27.5
_diffrn_reflns_theta_max 27.5
_diffrn_reflns_theta_min 3.1
_diffrn_standards_decay_% 0
_diffrn_standards_number 0
_exptl_absorpt_coefficient_mu 0.291
_exptl_absorpt_correction_T_max 1
_exptl_absorpt_correction_T_min 0.653
_exptl_absorpt_correction_type multi-scan
_exptl_absorpt_process_details 'SADABS V2.10 (Sheldrick, 2003)'
_exptl_crystal_colour colourless
_exptl_crystal_density_diffrn 1.293
_exptl_crystal_density_method 'not measured'
_exptl_crystal_description block
_exptl_crystal_F_000 1984
_exptl_crystal_size_max 0.28
_exptl_crystal_size_mid 0.24
_exptl_crystal_size_min 0.06
_refine_diff_density_max 0.31
_refine_diff_density_min -0.33
_refine_diff_density_rms 0.074
_refine_ls_extinction_method none
_refine_ls_goodness_of_fit_ref 1.04
_refine_ls_hydrogen_treatment constr
_refine_ls_matrix_type full
_refine_ls_number_parameters 295
_refine_ls_number_reflns 5448
_refine_ls_number_restraints 2
_refine_ls_restrained_S_all 1.04
_refine_ls_R_factor_all 0.110
_refine_ls_R_factor_gt 0.055
_refine_ls_shift/su_max <0.001
_refine_ls_shift/su_mean 0.000
_refine_ls_structure_factor_coef Fsqd
_refine_ls_weighting_details 'calc w=1/[\s^2^(Fo^2^)+(0.0781P)^2^] where P=(Fo^2^+2Fc^2^)/3'
_refine_ls_weighting_scheme calc
_refine_ls_wR_factor_gt 0.128
_refine_ls_wR_factor_ref 0.156
_reflns_number_gt 3365
_reflns_number_total 5448
_reflns_threshold_expression I>2\s(I)
_cod_duplicate_entry 7200868
_cod_data_source_file b823058g.txt
_cod_data_source_block nBu
_cod_depositor_comments
;
 Updated bibliographic information.

 Antanas Vaitkus,
 2019-09-17
 
 Marked entry as a duplicate of entry 7200868.

 Antanas Vaitkus,
 2019-09-17
;
_cod_original_sg_symbol_Hall '-P 2ac 2ab '
_cod_database_code 7215593

loop_
_symmetry_equiv_pos_as_xyz
'x, y, z'
'x+1/2, -y+1/2, -z'
'-x, y+1/2, -z+1/2'
'-x+1/2, -y, z+1/2'
'-x, -y, -z'
'-x-1/2, y-1/2, z'
'x, -y-1/2, z-1/2'
'x-1/2, y, -z-1/2'

loop_
_atom_site_label
_atom_site_type_symbol
_atom_site_fract_x
_atom_site_fract_y
_atom_site_fract_z
_atom_site_U_iso_or_equiv
_atom_site_adp_type
_atom_site_occupancy
_atom_site_symmetry_multiplicity
_atom_site_calc_flag
_atom_site_refinement_flags
Cl1 Cl 0.98938(7) -0.18702(3) 0.77435(3) 0.0307(2) Uani 1 1 d .
Cl1A Cl 0.48122(7) -0.17364(3) 0.54392(3) 0.0326(2) Uani 1 1 d .
N1 N 0.6452(2) -0.03163(10) 0.86693(8) 0.0239(5) Uani 1 1 d .
N2 N 0.5363(2) 0.06703(11) 0.72614(9) 0.0227(5) Uani 1 1 d D
H2N H 0.5660 0.0505 0.6960 0.027 Uiso 1 1 d D
N1A N 0.6538(2) 0.04462(11) 0.61510(9) 0.0240(5) Uani 1 1 d .
N2A N 0.8688(2) 0.09558(10) 0.47411(9) 0.0239(5) Uani 1 1 d D
H2NA H 0.8549 0.0736 0.4447 0.029 Uiso 1 1 d D
C1 C 0.5576(3) 0.01927(13) 0.86513(10) 0.0244(6) Uani 1 1 d .
H1 H 0.5157 0.0329 0.8975 0.029 Uiso 1 1 calc R
C2 C 0.5211(2) 0.05460(13) 0.82036(10) 0.0227(6) Uani 1 1 d .
H2 H 0.4598 0.0916 0.8232 0.027 Uiso 1 1 calc R
C3 C 0.5743(3) 0.03592(12) 0.77137(10) 0.0190(6) Uani 1 1 d .
C4 C 0.6742(2) -0.01822(12) 0.77096(10) 0.0199(6) Uani 1 1 d .
C5 C 0.7443(2) -0.03995(12) 0.72459(10) 0.0203(6) Uani 1 1 d .
H5 H 0.7244 -0.0189 0.6920 0.024 Uiso 1 1 calc R
C6 C 0.8401(3) -0.09070(12) 0.72587(11) 0.0230(6) Uani 1 1 d .
H6 H 0.8880 -0.1042 0.6946 0.028 Uiso 1 1 calc R
C7 C 0.8668(2) -0.12240(12) 0.77392(11) 0.0226(6) Uani 1 1 d .
C8 C 0.8011(3) -0.10355(12) 0.81983(11) 0.0229(6) Uani 1 1 d .
H8 H 0.8200 -0.1264 0.8517 0.027 Uiso 1 1 calc R
C9 C 0.7051(2) -0.04996(12) 0.81956(10) 0.0205(6) Uani 1 1 d .
C10 C 0.4301(3) 0.11959(12) 0.72627(10) 0.0231(6) Uani 1 1 d .
H10A H 0.4723 0.1588 0.7431 0.028 Uiso 1 1 calc R
H10B H 0.3463 0.1059 0.7476 0.028 Uiso 1 1 calc R
C11 C 0.3798(3) 0.13720(13) 0.67114(10) 0.0245(6) Uani 1 1 d .
H11A H 0.3381 0.0980 0.6540 0.029 Uiso 1 1 calc R
H11B H 0.4628 0.1518 0.6498 0.029 Uiso 1 1 calc R
C12 C 0.2677(3) 0.19149(13) 0.67295(11) 0.0286(7) Uani 1 1 d .
H12A H 0.1903 0.1787 0.6976 0.034 Uiso 1 1 calc R
H12B H 0.3129 0.2318 0.6869 0.034 Uiso 1 1 calc R
C13 C 0.2023(3) 0.20610(15) 0.61923(12) 0.0384(8) Uani 1 1 d .
H13A H 0.1310 0.2411 0.6228 0.058 Uiso 1 1 calc R
H13B H 0.1558 0.1666 0.6055 0.058 Uiso 1 1 calc R
H13C H 0.2779 0.2200 0.5948 0.058 Uiso 1 1 calc R
C1A C 0.7231(3) 0.10060(13) 0.60808(11) 0.0246(6) Uani 1 1 d .
H1A H 0.7233 0.1303 0.6369 0.029 Uiso 1 1 calc R
C2A C 0.7956(3) 0.12029(13) 0.56281(10) 0.0226(6) Uani 1 1 d .
H2A H 0.8435 0.1613 0.5618 0.027 Uiso 1 1 calc R
C3A C 0.7973(3) 0.07891(13) 0.51872(10) 0.0214(6) Uani 1 1 d .
C4A C 0.7216(2) 0.01780(13) 0.52357(10) 0.0209(6) Uani 1 1 d .
C5A C 0.7104(3) -0.02829(13) 0.48192(11) 0.0252(6) Uani 1 1 d .
H5A H 0.7542 -0.0189 0.4489 0.030 Uiso 1 1 calc R
C6A C 0.6381(3) -0.08576(13) 0.48816(11) 0.0284(6) Uani 1 1 d .
H6A H 0.6307 -0.1159 0.4597 0.034 Uiso 1 1 calc R
C7A C 0.5747(3) -0.09995(13) 0.53714(11) 0.0248(6) Uani 1 1 d .
C8A C 0.5822(3) -0.05743(13) 0.57846(11) 0.0253(6) Uani 1 1 d .
H8A H 0.5387 -0.0683 0.6112 0.030 Uiso 1 1 calc R
C9A C 0.6548(2) 0.00279(12) 0.57247(11) 0.0222(6) Uani 1 1 d .
C10A C 0.9516(3) 0.15597(13) 0.47050(11) 0.0256(6) Uani 1 1 d .
H10C H 1.0192 0.1584 0.5006 0.031 Uiso 1 1 calc R
H10D H 0.8858 0.1939 0.4728 0.031 Uiso 1 1 calc R
C11A C 1.0355(3) 0.15952(13) 0.41896(11) 0.0251(6) Uani 1 1 d .
H11C H 1.0932 0.1192 0.4148 0.030 Uiso 1 1 calc R
H11D H 0.9674 0.1620 0.3890 0.030 Uiso 1 1 calc R
C12A C 1.1344(3) 0.21879(13) 0.41763(11) 0.0279(6) Uani 1 1 d .
H12C H 1.0761 0.2591 0.4208 0.033 Uiso 1 1 calc R
H12D H 1.2001 0.2170 0.4483 0.033 Uiso 1 1 calc R
C13A C 1.2226(3) 0.22211(14) 0.36712(11) 0.0323(7) Uani 1 1 d .
H13D H 1.2839 0.2611 0.3679 0.048 Uiso 1 1 calc R
H13E H 1.1581 0.2245 0.3366 0.048 Uiso 1 1 calc R
H13F H 1.2827 0.1829 0.3643 0.048 Uiso 1 1 calc R

loop_
_atom_site_aniso_label
_atom_site_aniso_U_11
_atom_site_aniso_U_22
_atom_site_aniso_U_33
_atom_site_aniso_U_23
_atom_site_aniso_U_13
_atom_site_aniso_U_12
Cl1 0.0298(4) 0.0278(4) 0.0345(4) 0.0022(3) -0.0021(3) 0.0061(3)
Cl1A 0.0369(4) 0.0309(4) 0.0301(4) 0.0033(3) 0.0025(3) -0.0078(3)
N1 0.0293(12) 0.0283(13) 0.0143(12) 0.0019(9) -0.0011(10) -0.0017(10)
N2 0.0261(11) 0.0261(13) 0.0160(13) 0.0017(10) 0.0015(10) 0.0046(9)
N1A 0.0281(12) 0.0288(13) 0.0151(13) 0.0017(10) 0.0014(9) 0.0024(10)
N2A 0.0318(12) 0.0257(13) 0.0142(13) -0.0010(9) 0.0037(10) -0.0035(10)
C1 0.0290(14) 0.0297(16) 0.0144(15) -0.0044(11) 0.0024(12) -0.0017(12)
C2 0.0243(13) 0.0255(15) 0.0184(15) -0.0011(11) 0.0021(11) -0.0003(11)
C3 0.0215(12) 0.0188(14) 0.0165(14) 0.0019(11) -0.0025(11) -0.0048(10)
C4 0.0193(12) 0.0233(14) 0.0171(15) -0.0003(11) -0.0002(11) -0.0046(10)
C5 0.0199(12) 0.0242(14) 0.0167(14) 0.0015(11) -0.0020(11) -0.0033(10)
C6 0.0239(13) 0.0250(15) 0.0202(16) -0.0008(11) 0.0010(11) -0.0022(11)
C7 0.0214(13) 0.0246(15) 0.0219(16) 0.0021(11) -0.0033(11) 0.0006(11)
C8 0.0245(13) 0.0247(15) 0.0195(16) 0.0056(11) -0.0056(11) -0.0047(11)
C9 0.0207(12) 0.0252(15) 0.0157(15) -0.0001(11) -0.0002(11) -0.0038(11)
C10 0.0260(13) 0.0226(15) 0.0207(15) 0.0006(11) -0.0028(11) 0.0026(11)
C11 0.0242(13) 0.0289(15) 0.0204(16) 0.0042(12) 0.0016(11) 0.0009(11)
C12 0.0303(14) 0.0288(17) 0.0267(17) 0.0018(12) -0.0016(12) 0.0046(11)
C13 0.0404(17) 0.0424(19) 0.0323(19) 0.0093(15) -0.0025(14) 0.0122(14)
C1A 0.0266(14) 0.0291(16) 0.0180(16) -0.0021(12) -0.0027(12) 0.0054(11)
C2A 0.0253(13) 0.0288(15) 0.0136(15) 0.0014(11) 0.0006(11) 0.0009(11)
C3A 0.0223(13) 0.0266(15) 0.0155(15) 0.0031(11) -0.0001(11) 0.0051(11)
C4A 0.0218(13) 0.0263(15) 0.0145(15) 0.0015(11) 0.0019(11) 0.0049(11)
C5A 0.0317(15) 0.0272(16) 0.0168(15) 0.0021(12) 0.0038(12) 0.0005(12)
C6A 0.0365(15) 0.0264(15) 0.0222(17) -0.0022(12) 0.0018(13) -0.0011(12)
C7A 0.0241(13) 0.0276(16) 0.0226(16) 0.0065(12) -0.0005(12) -0.0022(11)
C8A 0.0240(13) 0.0353(17) 0.0165(15) 0.0072(12) 0.0040(11) 0.0007(11)
C9A 0.0217(13) 0.0277(15) 0.0171(15) 0.0029(11) -0.0018(11) 0.0051(11)
C10A 0.0309(14) 0.0264(16) 0.0196(16) 0.0013(12) 0.0028(12) -0.0032(12)
C11A 0.0301(14) 0.0264(15) 0.0189(15) -0.0011(12) 0.0027(12) -0.0027(11)
C12A 0.0296(14) 0.0277(16) 0.0265(17) -0.0027(12) 0.0042(12) -0.0032(12)
C13A 0.0379(16) 0.0318(17) 0.0272(18) -0.0017(13) 0.0063(13) -0.0071(13)

loop_
_atom_type_symbol
_atom_type_description
_atom_type_scat_dispersion_real
_atom_type_scat_dispersion_imag
_atom_type_scat_source
C C 0.0033 0.0016 'International Tables Vol C Tables 4.2.6.8 and 6.1.1.4'
H H 0.0000 0.0000 'International Tables Vol C Tables 4.2.6.8 and 6.1.1.4'
Cl Cl 0.1484 0.1585 'International Tables Vol C Tables 4.2.6.8 and 6.1.1.4'
N N 0.0061 0.0033 'International Tables Vol C Tables 4.2.6.8 and 6.1.1.4'

loop_
_geom_angle_atom_site_label_1
_geom_angle_atom_site_label_2
_geom_angle_atom_site_label_3
_geom_angle
C1 N1 C9 115.8(2)
C3 N2 C10 121.3(2)
C3 N2 H2N 118.0
C10 N2 H2N 119.9
C1A N1A C9A 115.3(2)
C3A N2A C10A 121.7(2)
C3A N2A H2NA 120.4
C10A N2A H2NA 117.1
N1 C1 C2 126.0(2)
N1 C1 H1 117.0
C2 C1 H1 117.0
C1 C2 C3 120.0(2)
C1 C2 H2 120.0
C3 C2 H2 120.0
N2 C3 C2 122.2(2)
N2 C3 C4 121.3(2)
C2 C3 C4 116.5(2)
C5 C4 C9 118.8(2)
C5 C4 C3 122.9(2)
C9 C4 C3 118.3(2)
C6 C5 C4 121.3(2)
C6 C5 H5 119.4
C4 C5 H5 119.4
C5 C6 C7 119.1(2)
C5 C6 H6 120.5
C7 C6 H6 120.5
C8 C7 C6 121.9(2)
C8 C7 Cl1 120.0(2)
C6 C7 Cl1 118.1(2)
C7 C8 C9 119.8(2)
C7 C8 H8 120.1
C9 C8 H8 120.1
N1 C9 C8 117.6(2)
N1 C9 C4 123.3(2)
C8 C9 C4 119.1(2)
N2 C10 C11 112.4(2)
N2 C10 H10A 109.1
C11 C10 H10A 109.1
N2 C10 H10B 109.1
C11 C10 H10B 109.1
H10A C10 H10B 107.8
C10 C11 C12 110.9(2)
C10 C11 H11A 109.5
C12 C11 H11A 109.5
C10 C11 H11B 109.5
C12 C11 H11B 109.5
H11A C11 H11B 108.0
C13 C12 C11 113.0(2)
C13 C12 H12A 109.0
C11 C12 H12A 109.0
C13 C12 H12B 109.0
C11 C12 H12B 109.0
H12A C12 H12B 107.8
C12 C13 H13A 109.5
C12 C13 H13B 109.5
H13A C13 H13B 109.5
C12 C13 H13C 109.5
H13A C13 H13C 109.5
H13B C13 H13C 109.5
N1A C1A C2A 126.6(3)
N1A C1A H1A 116.7
C2A C1A H1A 116.7
C1A C2A C3A 119.2(2)
C1A C2A H2A 120.4
C3A C2A H2A 120.4
N2A C3A C2A 121.2(2)
N2A C3A C4A 122.0(2)
C2A C3A C4A 116.7(2)
C5A C4A C9A 118.3(2)
C5A C4A C3A 123.3(2)
C9A C4A C3A 118.5(2)
C6A C5A C4A 121.5(2)
C6A C5A H5A 119.3
C4A C5A H5A 119.3
C5A C6A C7A 119.2(3)
C5A C6A H6A 120.4
C7A C6A H6A 120.4
C8A C7A C6A 121.7(2)
C8A C7A Cl1A 120.0(2)
C6A C7A Cl1A 118.3(2)
C7A C8A C9A 119.9(2)
C7A C8A H8A 120.1
C9A C8A H8A 120.1
N1A C9A C8A 117.0(2)
N1A C9A C4A 123.6(2)
C8A C9A C4A 119.5(2)
N2A C10A C11A 111.4(2)
N2A C10A H10C 109.3
C11A C10A H10C 109.3
N2A C10A H10D 109.3
C11A C10A H10D 109.3
H10C C10A H10D 108.0
C12A C11A C10A 111.6(2)
C12A C11A H11C 109.3
C10A C11A H11C 109.3
C12A C11A H11D 109.3
C10A C11A H11D 109.3
H11C C11A H11D 108.0
C13A C12A C11A 112.4(2)
C13A C12A H12C 109.1
C11A C12A H12C 109.1
C13A C12A H12D 109.1
C11A C12A H12D 109.1
H12C C12A H12D 107.9
C12A C13A H13D 109.5
C12A C13A H13E 109.5
H13D C13A H13E 109.5
C12A C13A H13F 109.5
H13D C13A H13F 109.5
H13E C13A H13F 109.5

loop_
_geom_bond_atom_site_label_1
_geom_bond_atom_site_label_2
_geom_bond_distance
Cl1 C7 1.746(2)
Cl1A C7A 1.748(3)
N1 C1 1.323(3)
N1 C9 1.375(3)
N2 C3 1.357(3)
N2 C10 1.460(3)
N2 H2N 0.8800
N1A C1A 1.326(3)
N1A C9A 1.377(3)
N2A C3A 1.355(3)
N2A C10A 1.458(3)
N2A H2NA 0.8800
C1 C2 1.387(4)
C1 H1 0.9500
C2 C3 1.390(3)
C2 H2 0.9500
C3 C4 1.446(3)
C4 C5 1.415(3)
C4 C9 1.421(3)
C5 C6 1.369(3)
C5 H5 0.9500
C6 C7 1.401(3)
C6 H6 0.9500
C7 C8 1.369(4)
C8 C9 1.414(3)
C8 H8 0.9500
C10 C11 1.516(3)
C10 H10A 0.9900
C10 H10B 0.9900
C11 C12 1.524(3)
C11 H11A 0.9900
C11 H11B 0.9900
C12 C13 1.521(4)
C12 H12A 0.9900
C12 H12B 0.9900
C13 H13A 0.9800
C13 H13B 0.9800
C13 H13C 0.9800
C1A C2A 1.390(3)
C1A H1A 0.9500
C2A C3A 1.401(4)
C2A H2A 0.9500
C3A C4A 1.440(4)
C4A C5A 1.418(4)
C4A C9A 1.420(3)
C5A C6A 1.363(4)
C5A H5A 0.9500
C6A C7A 1.405(4)
C6A H6A 0.9500
C7A C8A 1.362(4)
C8A C9A 1.412(3)
C8A H8A 0.9500
C10A C11A 1.523(4)
C10A H10C 0.9900
C10A H10D 0.9900
C11A C12A 1.523(3)
C11A H11C 0.9900
C11A H11D 0.9900
C12A C13A 1.522(4)
C12A H12C 0.9900
C12A H12D 0.9900
C13A H13D 0.9800
C13A H13E 0.9800
C13A H13F 0.9800

loop_
_geom_torsion_atom_site_label_1
_geom_torsion_atom_site_label_2
_geom_torsion_atom_site_label_3
_geom_torsion_atom_site_label_4
_geom_torsion
C9 N1 C1 C2 0.4(4)
N1 C1 C2 C3 2.4(4)
C10 N2 C3 C2 -3.8(4)
C10 N2 C3 C4 177.0(2)
C1 C2 C3 N2 176.8(2)
C1 C2 C3 C4 -3.9(3)
N2 C3 C4 C5 3.5(4)
C2 C3 C4 C5 -175.8(2)
N2 C3 C4 C9 -177.8(2)
C2 C3 C4 C9 2.9(3)
C9 C4 C5 C6 0.2(4)
C3 C4 C5 C6 178.9(2)
C4 C5 C6 C7 1.3(4)
C5 C6 C7 C8 -0.9(4)
C5 C6 C7 Cl1 179.92(18)
C6 C7 C8 C9 -1.0(4)
Cl1 C7 C8 C9 178.15(18)
C1 N1 C9 C8 179.1(2)
C1 N1 C9 C4 -1.5(3)
C7 C8 C9 N1 -178.0(2)
C7 C8 C9 C4 2.5(4)
C5 C4 C9 N1 178.5(2)
C3 C4 C9 N1 -0.2(4)
C5 C4 C9 C8 -2.1(3)
C3 C4 C9 C8 179.2(2)
C3 N2 C10 C11 -167.4(2)
N2 C10 C11 C12 179.2(2)
C10 C11 C12 C13 -174.0(2)
C9A N1A C1A C2A -0.4(4)
N1A C1A C2A C3A 0.9(4)
C10A N2A C3A C2A 2.3(4)
C10A N2A C3A C4A -176.7(2)
C1A C2A C3A N2A -178.8(2)
C1A C2A C3A C4A 0.3(3)
N2A C3A C4A C5A -2.8(4)
C2A C3A C4A C5A 178.2(2)
N2A C3A C4A C9A 177.2(2)
C2A C3A C4A C9A -1.8(3)
C9A C4A C5A C6A -0.2(4)
C3A C4A C5A C6A 179.7(2)
C4A C5A C6A C7A -0.7(4)
C5A C6A C7A C8A 0.7(4)
C5A C6A C7A Cl1A 179.40(19)
C6A C7A C8A C9A 0.2(4)
Cl1A C7A C8A C9A -178.42(18)
C1A N1A C9A C8A 179.9(2)
C1A N1A C9A C4A -1.3(3)
C7A C8A C9A N1A 177.6(2)
C7A C8A C9A C4A -1.2(4)
C5A C4A C9A N1A -177.6(2)
C3A C4A C9A N1A 2.5(3)
C5A C4A C9A C8A 1.2(3)
C3A C4A C9A C8A -178.8(2)
C3A N2A C10A C11A 173.4(2)
N2A C10A C11A C12A -173.8(2)
C10A C11A C12A C13A 178.2(2)
